data_4079964
loop_
_publ_author_name
'Hild, Fr\'ed\'eric'
'Neehaul, Nirvana'
'Bier, Fr\'ed\'eric'
'Wirsum, Morgane'
'Gourlaouen, Christophe'
'Dagorne, Samuel'

_publ_section_title
;
 Synthesis and Structural Characterization of Various N,O,N-Chelated
 Aluminum and Gallium Complexes for the Efficient ROP of Cyclic Esters and
 Carbonates: How Do Aluminum and Gallium Derivatives Compare ?
;
_journal_issue 2
_journal_name_full Organometallics
_journal_page_first 587
_journal_paper_doi 10.1021/om3011068
_journal_volume 32
_journal_year 2013
_chemical_formula_moiety 'C58 H66 Al2 N4 O4'
_chemical_formula_sum 'C58 H66 Al2 N4 O4'
_chemical_formula_weight 937.11
_chemical_name_systematic
;
 ?
;
_space_group_IT_number 14
_symmetry_cell_setting monoclinic
_symmetry_space_group_name_Hall '-P 2ybc'
_symmetry_space_group_name_H-M 'P 1 21/c 1'
_atom_sites_solution_hydrogens geom
_atom_sites_solution_primary direct
_atom_sites_solution_secondary difmap
_audit_creation_method SHELXL-97
_cell_angle_alpha 90.00
_cell_angle_beta 105.873(5)
_cell_angle_gamma 90.00
_cell_formula_units_Z 4
_cell_length_a 10.5947(17)
_cell_length_b 18.820(3)
_cell_length_c 31.145(5)
_cell_measurement_reflns_used 7390
_cell_measurement_temperature 173(2)
_cell_measurement_theta_max 26.37
_cell_measurement_theta_min 2.21
_cell_volume 5973.3(17)
_computing_cell_refinement 'Bruker SAINT'
_computing_data_collection 'Bruker APEX2'
_computing_data_reduction 'Bruker SAINT'
_computing_molecular_graphics 'Bruker SHELXTL'
_computing_publication_material 'Bruker SHELXTL'
_computing_structure_refinement 'SHELXL-97 (Sheldrick, 1997)'
_computing_structure_solution 'SHELXS-97 (Sheldrick, 2008)'
_diffrn_ambient_temperature 173(2)
_diffrn_measured_fraction_theta_full 0.980
_diffrn_measured_fraction_theta_max 0.980
_diffrn_measurement_device_type 'Bruker APEX-II CCD'
_diffrn_measurement_method '\f and \w scans'
_diffrn_radiation_monochromator graphite
_diffrn_radiation_source 'fine-focus sealed tube'
_diffrn_radiation_type MoK\a
_diffrn_radiation_wavelength 0.71073
_diffrn_reflns_av_R_equivalents 0.0582
_diffrn_reflns_av_sigmaI/netI 0.1222
_diffrn_reflns_limit_h_max 13
_diffrn_reflns_limit_h_min -10
_diffrn_reflns_limit_k_max 17
_diffrn_reflns_limit_k_min -24
_diffrn_reflns_limit_l_max 40
_diffrn_reflns_limit_l_min -38
_diffrn_reflns_number 30989
_diffrn_reflns_theta_full 27.59
_diffrn_reflns_theta_max 27.59
_diffrn_reflns_theta_min 1.74
_exptl_absorpt_coefficient_mu 0.092
_exptl_absorpt_correction_T_max 0.9818
_exptl_absorpt_correction_T_min 0.9554
_exptl_absorpt_correction_type multi-scan
_exptl_absorpt_process_details sadabs
_exptl_crystal_colour colourless
_exptl_crystal_density_diffrn 1.042
_exptl_crystal_density_method 'not measured'
_exptl_crystal_description block
_exptl_crystal_F_000 2000
_exptl_crystal_size_max 0.50
_exptl_crystal_size_mid 0.20
_exptl_crystal_size_min 0.20
_platon_squeeze_details
;
 The residual electron density was assigned to a molecule of the
 pentane solvent [96/4 = 24 e per asymmetric unit; one molecule of
 C5H12 would give 42e]. 
;
_refine_diff_density_max 0.667
_refine_diff_density_min -0.484
_refine_diff_density_rms 0.067
_refine_ls_extinction_method none
_refine_ls_goodness_of_fit_ref 1.046
_refine_ls_hydrogen_treatment constr
_refine_ls_matrix_type full
_refine_ls_number_parameters 613
_refine_ls_number_reflns 13563
_refine_ls_number_restraints 0
_refine_ls_restrained_S_all 1.046
_refine_ls_R_factor_all 0.1749
_refine_ls_R_factor_gt 0.0861
_refine_ls_shift/su_max 0.001
_refine_ls_shift/su_mean 0.000
_refine_ls_structure_factor_coef Fsqd
_refine_ls_weighting_details 'calc w=1/[\s^2^(Fo^2^)+(0.1180P)^2^+0.0000P] where P=(Fo^2^+2Fc^2^)/3'
_refine_ls_weighting_scheme calc
_refine_ls_wR_factor_gt 0.2209
_refine_ls_wR_factor_ref 0.2490
_reflns_number_gt 6459
_reflns_number_total 13563
_reflns_threshold_expression I>2sigma(I)
_cod_data_source_file om3011068_si_002.cif
_cod_data_source_block rwfh100702
_cod_depositor_comments
;
The following automatic conversions were performed:

'_symmetry_cell_setting' value 'Monoclinic' changed to 'monoclinic'
according to /home/saulius/struct/CIF-dictionaries/cif_core.dic
dictionary named 'cif_core.dic' version 2.4.2 from 2011-04-26.

Automatic conversion script
Id: cif_fix_values 1891 2012-01-12 08:04:46Z andrius 
;
_cod_original_cell_volume 5973.2(16)
_cod_original_sg_symbol_H-M 'P 21/c'
_cod_database_code 4079964

loop_
_symmetry_equiv_pos_as_xyz
'x, y, z'
'-x, y+1/2, -z+1/2'
'-x, -y, -z'
'x, -y-1/2, z-1/2'

loop_
_atom_site_label
_atom_site_type_symbol
_atom_site_fract_x
_atom_site_fract_y
_atom_site_fract_z
_atom_site_U_iso_or_equiv
_atom_site_adp_type
_atom_site_occupancy
_atom_site_symmetry_multiplicity
_atom_site_calc_flag
_atom_site_refinement_flags
C1 C 0.5015(3) 0.1951(2) 0.74977(12) 0.0374(8) Uani 1 1 d .
H1 H 0.4995 0.2315 0.7262 0.045 Uiso 1 1 calc R
C2 C 0.6438(3) 0.1917(2) 0.77945(13) 0.0463(10) Uani 1 1 d .
H2A H 0.6865 0.2389 0.7812 0.056 Uiso 1 1 calc R
H2B H 0.6463 0.1761 0.8100 0.056 Uiso 1 1 calc R
C3 C 0.7114(5) 0.1386(3) 0.75732(18) 0.0736(15) Uani 1 1 d .
H3A H 0.7794 0.1626 0.7461 0.088 Uiso 1 1 calc R
H3B H 0.7546 0.1018 0.7791 0.088 Uiso 1 1 calc R
C4 C 0.6110(4) 0.1052(3) 0.71938(19) 0.0723(15) Uani 1 1 d .
H4A H 0.6234 0.0531 0.7194 0.087 Uiso 1 1 calc R
H4B H 0.6180 0.1244 0.6905 0.087 Uiso 1 1 calc R
C5 C 0.4785(4) 0.1235(2) 0.72644(13) 0.0441(10) Uani 1 1 d .
H5A H 0.4102 0.1269 0.6976 0.053 Uiso 1 1 calc R
H5B H 0.4516 0.0874 0.7453 0.053 Uiso 1 1 calc R
C6 C 0.3128(3) 0.26616(18) 0.75199(12) 0.0333(8) Uani 1 1 d .
C7 C 0.2723(4) 0.2835(2) 0.70652(12) 0.0395(9) Uani 1 1 d .
H7 H 0.3155 0.2625 0.6867 0.047 Uiso 1 1 calc R
C8 C 0.1699(4) 0.3308(2) 0.68997(14) 0.0476(10) Uani 1 1 d .
H8 H 0.1454 0.3420 0.6590 0.057 Uiso 1 1 calc R
C9 C 0.1027(4) 0.3621(2) 0.71720(14) 0.0487(10) Uani 1 1 d .
H9 H 0.0312 0.3933 0.7054 0.058 Uiso 1 1 calc R
C10 C 0.1435(4) 0.34627(19) 0.76244(13) 0.0420(9) Uani 1 1 d .
H10 H 0.0992 0.3666 0.7822 0.050 Uiso 1 1 calc R
C11 C 0.2452(3) 0.30243(18) 0.77827(12) 0.0329(8) Uani 1 1 d .
C12 C 0.3647(4) 0.32996(19) 0.85560(12) 0.0373(9) Uani 1 1 d .
C13 C 0.3373(4) 0.3999(2) 0.85649(14) 0.0522(11) Uani 1 1 d .
H13 H 0.2662 0.4202 0.8344 0.063 Uiso 1 1 calc R
C14 C 0.4150(5) 0.4418(2) 0.89031(17) 0.0693(14) Uani 1 1 d .
H14 H 0.3983 0.4913 0.8913 0.083 Uiso 1 1 calc R
C15 C 0.5153(5) 0.4113(2) 0.92203(17) 0.0704(14) Uani 1 1 d .
H15 H 0.5674 0.4397 0.9454 0.084 Uiso 1 1 calc R
C16 C 0.5421(4) 0.3401(2) 0.92058(14) 0.0528(11) Uani 1 1 d .
H16 H 0.6127 0.3203 0.9431 0.063 Uiso 1 1 calc R
C17 C 0.4681(4) 0.29584(19) 0.88682(13) 0.0389(9) Uani 1 1 d .
C18 C 0.5782(4) 0.18354(19) 0.91545(12) 0.0408(9) Uani 1 1 d .
H18 H 0.5701 0.1331 0.9049 0.049 Uiso 1 1 calc R
C19 C 0.5529(5) 0.1817(3) 0.96157(13) 0.0641(13) Uani 1 1 d .
H19A H 0.5265 0.2290 0.9700 0.077 Uiso 1 1 calc R
H19B H 0.4840 0.1466 0.9625 0.077 Uiso 1 1 calc R
C20 C 0.6861(7) 0.1594(4) 0.9921(2) 0.126(3) Uani 1 1 d .
H20A H 0.6953 0.1747 1.0232 0.151 Uiso 1 1 calc R
H20B H 0.6971 0.1072 0.9916 0.151 Uiso 1 1 calc R
C21 C 0.7814(7) 0.1948(4) 0.9741(2) 0.116(3) Uani 1 1 d .
H21A H 0.8635 0.1667 0.9807 0.139 Uiso 1 1 calc R
H21B H 0.8019 0.2423 0.9879 0.139 Uiso 1 1 calc R
C22 C 0.7246(4) 0.2021(3) 0.92419(16) 0.0700(14) Uani 1 1 d .
H22A H 0.7682 0.1690 0.9081 0.084 Uiso 1 1 calc R
H22B H 0.7355 0.2513 0.9144 0.084 Uiso 1 1 calc R
C23 C 0.0942(3) 0.17884(18) 0.81919(12) 0.0339(8) Uani 1 1 d .
H23A H 0.0274 0.1410 0.8157 0.041 Uiso 1 1 calc R
H23B H 0.0715 0.2075 0.7915 0.041 Uiso 1 1 calc R
C24 C 0.0866(4) 0.22564(19) 0.85737(13) 0.0391(9) Uani 1 1 d .
C25 C -0.0163(5) 0.2735(2) 0.85001(18) 0.0654(13) Uani 1 1 d .
H25 H -0.0790 0.2759 0.8217 0.079 Uiso 1 1 calc R
C26 C -0.0273(6) 0.3180(3) 0.8844(2) 0.095(2) Uani 1 1 d .
H26 H -0.0964 0.3519 0.8792 0.114 Uiso 1 1 calc R
C27 C 0.0601(7) 0.3135(3) 0.9252(2) 0.095(2) Uani 1 1 d .
H27 H 0.0498 0.3432 0.9487 0.114 Uiso 1 1 calc R
C28 C 0.1624(6) 0.2669(3) 0.93306(17) 0.0738(15) Uani 1 1 d .
H28 H 0.2236 0.2643 0.9617 0.089 Uiso 1 1 calc R
C29 C 0.1762(4) 0.2232(2) 0.89872(14) 0.0494(10) Uani 1 1 d .
H29 H 0.2483 0.1913 0.9038 0.059 Uiso 1 1 calc R
C30 C 0.0597(3) 0.07330(18) 0.72755(12) 0.0342(8) Uani 1 1 d .
H30 H 0.0210 0.0994 0.7489 0.041 Uiso 1 1 calc R
C31 C 0.0838(4) 0.1299(2) 0.69472(14) 0.0504(11) Uani 1 1 d .
H31A H 0.0743 0.1783 0.7059 0.060 Uiso 1 1 calc R
H31B H 0.1731 0.1250 0.6909 0.060 Uiso 1 1 calc R
C32 C -0.0200(5) 0.1165(3) 0.65055(17) 0.0730(15) Uani 1 1 d .
H32A H -0.0579 0.1619 0.6369 0.088 Uiso 1 1 calc R
H32B H 0.0191 0.0914 0.6293 0.088 Uiso 1 1 calc R
C33 C -0.1215(4) 0.0723(3) 0.66142(15) 0.0603(12) Uani 1 1 d .
H33A H -0.1669 0.0428 0.6354 0.072 Uiso 1 1 calc R
H33B H -0.1872 0.1024 0.6700 0.072 Uiso 1 1 calc R
C34 C -0.0504(4) 0.0259(2) 0.69989(13) 0.0444(10) Uani 1 1 d .
H34A H -0.0139 -0.0168 0.6891 0.053 Uiso 1 1 calc R
H34B H -0.1100 0.0107 0.7177 0.053 Uiso 1 1 calc R
C35 C 0.2423(3) -0.01115(19) 0.73509(12) 0.0368(9) Uani 1 1 d .
C36 C 0.2387(4) -0.0181(2) 0.69005(13) 0.0477(10) Uani 1 1 d .
H36 H 0.1779 0.0092 0.6682 0.057 Uiso 1 1 calc R
C37 C 0.3229(5) -0.0643(2) 0.67716(16) 0.0591(12) Uani 1 1 d .
H37 H 0.3187 -0.0681 0.6464 0.071 Uiso 1 1 calc R
C38 C 0.4136(5) -0.1052(3) 0.70794(17) 0.0649(13) Uani 1 1 d .
H38 H 0.4709 -0.1366 0.6984 0.078 Uiso 1 1 calc R
C39 C 0.4190(4) -0.0995(2) 0.75256(16) 0.0533(11) Uani 1 1 d .
H39 H 0.4822 -0.1254 0.7745 0.064 Uiso 1 1 calc R
C40 C 0.3317(4) -0.05604(19) 0.76436(13) 0.0387(9) Uani 1 1 d .
C41 C 0.2777(4) -0.09853(19) 0.83163(13) 0.0403(9) Uani 1 1 d .
C42 C 0.2985(5) -0.1699(2) 0.82788(16) 0.0612(12) Uani 1 1 d .
H42 H 0.3475 -0.1866 0.8086 0.073 Uiso 1 1 calc R
C43 C 0.2477(5) -0.2165(2) 0.85240(18) 0.0717(15) Uani 1 1 d .
H43 H 0.2590 -0.2663 0.8499 0.086 Uiso 1 1 calc R
C44 C 0.1799(5) -0.1903(2) 0.88073(16) 0.0646(13) Uani 1 1 d .
H44 H 0.1477 -0.2227 0.8986 0.078 Uiso 1 1 calc R
C45 C 0.1568(4) -0.1185(2) 0.88432(14) 0.0510(11) Uani 1 1 d .
H45 H 0.1081 -0.1025 0.9039 0.061 Uiso 1 1 calc R
C46 C 0.2054(4) -0.06939(19) 0.85897(12) 0.0370(9) Uani 1 1 d .
C47 C 0.1283(4) 0.0388(2) 0.88858(12) 0.0386(9) Uani 1 1 d .
H47 H 0.1323 0.0909 0.8827 0.046 Uiso 1 1 calc R
C48 C 0.1964(4) 0.0290(3) 0.93923(13) 0.0567(12) Uani 1 1 d .
H48A H 0.2346 -0.0192 0.9455 0.068 Uiso 1 1 calc R
H48B H 0.2665 0.0647 0.9500 0.068 Uiso 1 1 calc R
C49 C 0.0858(6) 0.0397(5) 0.96060(18) 0.117(3) Uani 1 1 d .
H49A H 0.0958 0.0061 0.9858 0.141 Uiso 1 1 calc R
H49B H 0.0890 0.0886 0.9725 0.141 Uiso 1 1 calc R
C50 C -0.0355(6) 0.0282(4) 0.92892(19) 0.108(2) Uani 1 1 d .
H50A H -0.0955 0.0681 0.9299 0.130 Uiso 1 1 calc R
H50B H -0.0756 -0.0160 0.9364 0.130 Uiso 1 1 calc R
C51 C -0.0186(4) 0.0221(3) 0.88282(14) 0.0560(11) Uani 1 1 d .
H51A H -0.0754 0.0565 0.8624 0.067 Uiso 1 1 calc R
H51B H -0.0404 -0.0265 0.8708 0.067 Uiso 1 1 calc R
C52 C 0.5423(3) 0.05121(19) 0.83893(13) 0.0368(8) Uani 1 1 d .
H52A H 0.6151 0.0860 0.8465 0.044 Uiso 1 1 calc R
H52B H 0.5446 0.0276 0.8107 0.044 Uiso 1 1 calc R
C53 C 0.5665(3) -0.0040(2) 0.87525(12) 0.0380(9) Uani 1 1 d .
C54 C 0.6508(4) -0.0588(2) 0.87352(16) 0.0572(12) Uani 1 1 d .
H54 H 0.6883 -0.0615 0.8491 0.069 Uiso 1 1 calc R
C55 C 0.6815(5) -0.1091(3) 0.90591(18) 0.0778(16) Uani 1 1 d .
H55 H 0.7414 -0.1459 0.9043 0.093 Uiso 1 1 calc R
C56 C 0.6262(5) -0.1071(3) 0.94126(18) 0.0722(14) Uani 1 1 d .
H56 H 0.6465 -0.1428 0.9637 0.087 Uiso 1 1 calc R
C57 C 0.5409(5) -0.0525(2) 0.94367(14) 0.0571(12) Uani 1 1 d .
H57 H 0.5026 -0.0502 0.9679 0.069 Uiso 1 1 calc R
C58 C 0.5119(4) -0.0015(2) 0.91068(13) 0.0433(9) Uani 1 1 d .
H58 H 0.4533 0.0360 0.9124 0.052 Uiso 1 1 calc R
N1 N 0.4067(3) 0.21776(15) 0.77338(10) 0.0339(7) Uani 1 1 d .
N2 N 0.4830(3) 0.22353(15) 0.88090(10) 0.0357(7) Uani 1 1 d .
N3 N 0.1746(3) 0.03611(15) 0.75504(10) 0.0355(7) Uani 1 1 d .
N4 N 0.1910(3) 0.00402(15) 0.85779(10) 0.0364(7) Uani 1 1 d .
O1 O 0.2900(2) 0.28202(12) 0.82381(7) 0.0324(6) Uani 1 1 d .
O2 O 0.2195(2) 0.14618(11) 0.82372(7) 0.0292(5) Uani 1 1 d .
O3 O 0.3321(2) -0.04567(12) 0.80965(8) 0.0372(6) Uani 1 1 d .
O4 O 0.4199(2) 0.08920(11) 0.83144(8) 0.0315(5) Uani 1 1 d .
Al1 Al 0.38201(10) 0.18687(5) 0.82757(3) 0.0302(3) Uani 1 1 d .
Al2 Al 0.25247(10) 0.04990(5) 0.81556(3) 0.0310(3) Uani 1 1 d .

loop_
_atom_site_aniso_label
_atom_site_aniso_U_11
_atom_site_aniso_U_22
_atom_site_aniso_U_33
_atom_site_aniso_U_23
_atom_site_aniso_U_13
_atom_site_aniso_U_12
C1 0.0324(19) 0.046(2) 0.038(2) 0.0048(17) 0.0158(16) -0.0032(17)
C2 0.034(2) 0.058(3) 0.049(2) 0.003(2) 0.0149(18) -0.007(2)
C3 0.045(3) 0.102(4) 0.078(4) -0.004(3) 0.022(3) 0.011(3)
C4 0.047(3) 0.090(4) 0.089(4) -0.023(3) 0.035(3) 0.005(3)
C5 0.042(2) 0.049(2) 0.045(2) -0.0053(19) 0.0195(19) 0.0009(19)
C6 0.0287(18) 0.0350(19) 0.035(2) 0.0031(16) 0.0077(16) -0.0046(16)
C7 0.037(2) 0.046(2) 0.037(2) 0.0018(18) 0.0127(17) -0.0108(18)
C8 0.041(2) 0.049(2) 0.047(2) 0.009(2) 0.0025(19) -0.003(2)
C9 0.045(2) 0.043(2) 0.052(3) 0.012(2) 0.004(2) 0.007(2)
C10 0.043(2) 0.034(2) 0.049(2) -0.0005(18) 0.0132(19) 0.0053(18)
C11 0.0332(19) 0.0284(17) 0.034(2) 0.0043(15) 0.0049(16) 0.0008(16)
C12 0.038(2) 0.038(2) 0.036(2) 0.0005(17) 0.0098(17) -0.0038(17)
C13 0.056(3) 0.043(2) 0.051(3) -0.004(2) 0.003(2) 0.006(2)
C14 0.086(4) 0.037(2) 0.073(3) -0.008(2) 0.000(3) 0.009(3)
C15 0.084(4) 0.049(3) 0.064(3) -0.010(2) -0.004(3) -0.002(3)
C16 0.051(3) 0.044(2) 0.051(3) -0.006(2) -0.006(2) 0.000(2)
C17 0.036(2) 0.038(2) 0.043(2) 0.0025(17) 0.0114(17) -0.0043(17)
C18 0.042(2) 0.0331(19) 0.040(2) 0.0040(17) -0.0013(17) 0.0017(18)
C19 0.090(4) 0.058(3) 0.037(2) 0.004(2) 0.006(2) -0.008(3)
C20 0.109(6) 0.174(8) 0.063(4) 0.041(4) -0.031(4) -0.015(5)
C21 0.082(4) 0.146(7) 0.087(5) -0.016(4) -0.030(4) 0.027(5)
C22 0.050(3) 0.078(3) 0.070(3) -0.007(3) -0.003(2) 0.014(3)
C23 0.0290(18) 0.0299(18) 0.044(2) -0.0029(16) 0.0126(16) -0.0010(15)
C24 0.036(2) 0.036(2) 0.052(2) -0.0082(18) 0.0225(19) -0.0047(17)
C25 0.053(3) 0.065(3) 0.082(4) -0.007(3) 0.027(3) 0.012(2)
C26 0.094(4) 0.085(4) 0.117(5) -0.033(4) 0.049(4) 0.035(4)
C27 0.118(5) 0.094(4) 0.091(5) -0.037(4) 0.056(4) 0.016(4)
C28 0.091(4) 0.078(4) 0.060(3) -0.019(3) 0.033(3) -0.008(3)
C29 0.049(2) 0.056(3) 0.048(3) -0.008(2) 0.022(2) -0.002(2)
C30 0.0281(18) 0.0358(19) 0.039(2) -0.0035(16) 0.0095(16) 0.0013(16)
C31 0.048(2) 0.035(2) 0.067(3) 0.008(2) 0.014(2) -0.0045(19)
C32 0.064(3) 0.082(4) 0.065(3) 0.030(3) 0.005(3) 0.002(3)
C33 0.049(3) 0.075(3) 0.051(3) 0.008(2) 0.003(2) -0.004(2)
C34 0.041(2) 0.044(2) 0.048(2) 0.0010(19) 0.0117(19) -0.0095(18)
C35 0.036(2) 0.0352(19) 0.041(2) -0.0044(17) 0.0146(17) -0.0013(17)
C36 0.048(2) 0.057(3) 0.040(2) -0.0106(19) 0.0138(19) -0.002(2)
C37 0.064(3) 0.064(3) 0.057(3) -0.016(2) 0.030(2) 0.002(3)
C38 0.070(3) 0.064(3) 0.069(3) -0.014(3) 0.032(3) 0.016(3)
C39 0.054(3) 0.046(2) 0.061(3) -0.008(2) 0.017(2) 0.011(2)
C40 0.041(2) 0.0340(19) 0.042(2) -0.0023(17) 0.0126(18) -0.0018(18)
C41 0.041(2) 0.035(2) 0.041(2) 0.0001(17) 0.0049(18) -0.0060(18)
C42 0.081(3) 0.035(2) 0.071(3) 0.002(2) 0.026(3) 0.007(2)
C43 0.111(4) 0.030(2) 0.078(3) 0.004(2) 0.033(3) 0.001(3)
C44 0.087(4) 0.042(2) 0.062(3) 0.015(2) 0.015(3) -0.013(3)
C45 0.055(3) 0.051(3) 0.044(2) 0.008(2) 0.010(2) -0.017(2)
C46 0.037(2) 0.035(2) 0.037(2) 0.0009(16) 0.0074(17) -0.0086(17)
C47 0.040(2) 0.037(2) 0.044(2) 0.0034(17) 0.0208(18) -0.0024(17)
C48 0.059(3) 0.075(3) 0.041(2) -0.001(2) 0.021(2) -0.018(2)
C49 0.084(4) 0.234(9) 0.047(3) -0.011(4) 0.040(3) -0.035(5)
C50 0.077(4) 0.193(7) 0.070(4) -0.007(4) 0.045(3) 0.014(5)
C51 0.046(2) 0.072(3) 0.055(3) 0.007(2) 0.022(2) -0.004(2)
C52 0.0282(18) 0.0358(19) 0.049(2) 0.0024(17) 0.0141(17) 0.0040(16)
C53 0.0307(19) 0.042(2) 0.041(2) 0.0043(17) 0.0085(17) -0.0024(17)
C54 0.054(3) 0.055(3) 0.066(3) 0.009(2) 0.021(2) 0.020(2)
C55 0.084(4) 0.075(3) 0.075(4) 0.018(3) 0.022(3) 0.046(3)
C56 0.090(4) 0.057(3) 0.066(3) 0.021(3) 0.015(3) 0.020(3)
C57 0.071(3) 0.056(3) 0.043(2) 0.010(2) 0.013(2) 0.006(2)
C58 0.043(2) 0.039(2) 0.048(2) 0.0024(18) 0.0136(19) 0.0072(19)
N1 0.0320(16) 0.0329(15) 0.0400(17) 0.0037(14) 0.0152(14) 0.0009(14)
N2 0.0335(16) 0.0320(16) 0.0385(17) 0.0036(13) 0.0044(14) 0.0000(14)
N3 0.0346(16) 0.0329(16) 0.0398(17) -0.0028(13) 0.0117(14) 0.0065(14)
N4 0.0364(17) 0.0353(16) 0.0402(18) -0.0007(14) 0.0150(14) -0.0025(14)
O1 0.0334(13) 0.0301(12) 0.0349(14) -0.0004(11) 0.0111(11) -0.0003(11)
O2 0.0318(13) 0.0230(11) 0.0359(13) 0.0002(10) 0.0143(11) 0.0019(10)
O3 0.0384(14) 0.0302(13) 0.0426(15) 0.0014(11) 0.0107(11) 0.0028(11)
O4 0.0298(12) 0.0260(12) 0.0403(14) 0.0033(10) 0.0126(11) 0.0026(10)
Al1 0.0292(5) 0.0280(5) 0.0348(6) 0.0015(4) 0.0111(4) 0.0002(5)
Al2 0.0320(6) 0.0254(5) 0.0372(6) 0.0007(4) 0.0122(5) 0.0018(4)

loop_
_atom_type_symbol
_atom_type_description
_atom_type_scat_dispersion_real
_atom_type_scat_dispersion_imag
_atom_type_scat_source
C C 0.0033 0.0016 'International Tables Vol C Tables 4.2.6.8 and 6.1.1.4'
H H 0.0000 0.0000 'International Tables Vol C Tables 4.2.6.8 and 6.1.1.4'
N N 0.0061 0.0033 'International Tables Vol C Tables 4.2.6.8 and 6.1.1.4'
O O 0.0106 0.0060 'International Tables Vol C Tables 4.2.6.8 and 6.1.1.4'
Al Al 0.0645 0.0514 'International Tables Vol C Tables 4.2.6.8 and 6.1.1.4'

loop_
_geom_angle_atom_site_label_1
_geom_angle_atom_site_label_2
_geom_angle_atom_site_label_3
_geom_angle
N1 C1 C5 117.2(3)
N1 C1 C2 113.9(3)
C5 C1 C2 104.7(3)
N1 C1 H1 106.8
C5 C1 H1 106.8
C2 C1 H1 106.8
C3 C2 C1 105.3(3)
C3 C2 H2A 110.7
C1 C2 H2A 110.7
C3 C2 H2B 110.7
C1 C2 H2B 110.7
H2A C2 H2B 108.8
C4 C3 C2 108.5(4)
C4 C3 H3A 110.0
C2 C3 H3A 110.0
C4 C3 H3B 110.0
C2 C3 H3B 110.0
H3A C3 H3B 108.4
C3 C4 C5 106.0(4)
C3 C4 H4A 110.5
C5 C4 H4A 110.5
C3 C4 H4B 110.5
C5 C4 H4B 110.5
H4A C4 H4B 108.7
C1 C5 C4 103.7(3)
C1 C5 H5A 111.0
C4 C5 H5A 111.0
C1 C5 H5B 111.0
C4 C5 H5B 111.0
H5A C5 H5B 109.0
N1 C6 C7 128.5(3)
N1 C6 C11 117.1(3)
C7 C6 C11 114.4(3)
C8 C7 C6 121.1(4)
C8 C7 H7 119.5
C6 C7 H7 119.5
C9 C8 C7 121.8(4)
C9 C8 H8 119.1
C7 C8 H8 119.1
C8 C9 C10 117.6(4)
C8 C9 H9 121.2
C10 C9 H9 121.2
C11 C10 C9 120.1(4)
C11 C10 H10 120.0
C9 C10 H10 120.0
C10 C11 C6 124.9(3)
C10 C11 O1 123.3(3)
C6 C11 O1 111.5(3)
C13 C12 C17 124.2(4)
C13 C12 O1 123.7(3)
C17 C12 O1 112.0(3)
C12 C13 C14 118.8(4)
C12 C13 H13 120.6
C14 C13 H13 120.6
C15 C14 C13 119.5(4)
C15 C14 H14 120.3
C13 C14 H14 120.3
C14 C15 C16 120.9(4)
C14 C15 H15 119.5
C16 C15 H15 119.5
C15 C16 C17 121.8(4)
C15 C16 H16 119.1
C17 C16 H16 119.1
N2 C17 C16 128.4(3)
N2 C17 C12 116.8(3)
C16 C17 C12 114.7(3)
N2 C18 C19 116.0(3)
N2 C18 C22 118.1(3)
C19 C18 C22 105.4(3)
N2 C18 H18 105.4
C19 C18 H18 105.4
C22 C18 H18 105.4
C20 C19 C18 102.7(5)
C20 C19 H19A 111.2
C18 C19 H19A 111.2
C20 C19 H19B 111.2
C18 C19 H19B 111.2
H19A C19 H19B 109.1
C21 C20 C19 104.9(5)
C21 C20 H20A 110.8
C19 C20 H20A 110.8
C21 C20 H20B 110.8
C19 C20 H20B 110.8
H20A C20 H20B 108.8
C20 C21 C22 108.5(5)
C20 C21 H21A 110.0
C22 C21 H21A 110.0
C20 C21 H21B 110.0
C22 C21 H21B 110.0
H21A C21 H21B 108.4
C21 C22 C18 105.0(5)
C21 C22 H22A 110.7
C18 C22 H22A 110.7
C21 C22 H22B 110.7
C18 C22 H22B 110.7
H22A C22 H22B 108.8
O2 C23 C24 115.0(3)
O2 C23 H23A 108.5
C24 C23 H23A 108.5
O2 C23 H23B 108.5
C24 C23 H23B 108.5
H23A C23 H23B 107.5
C29 C24 C25 119.1(4)
C29 C24 C23 123.3(3)
C25 C24 C23 117.5(4)
C24 C25 C26 119.6(5)
C24 C25 H25 120.2
C26 C25 H25 120.2
C27 C26 C25 120.3(5)
C27 C26 H26 119.8
C25 C26 H26 119.8
C26 C27 C28 120.9(5)
C26 C27 H27 119.6
C28 C27 H27 119.6
C27 C28 C29 119.3(5)
C27 C28 H28 120.4
C29 C28 H28 120.4
C24 C29 C28 120.7(4)
C24 C29 H29 119.7
C28 C29 H29 119.7
N3 C30 C34 115.7(3)
N3 C30 C31 117.1(3)
C34 C30 C31 105.5(3)
N3 C30 H30 105.8
C34 C30 H30 105.8
C31 C30 H30 105.8
C32 C31 C30 105.9(3)
C32 C31 H31A 110.6
C30 C31 H31A 110.6
C32 C31 H31B 110.6
C30 C31 H31B 110.6
H31A C31 H31B 108.7
C33 C32 C31 106.1(4)
C33 C32 H32A 110.5
C31 C32 H32A 110.5
C33 C32 H32B 110.5
C31 C32 H32B 110.5
H32A C32 H32B 108.7
C32 C33 C34 105.8(3)
C32 C33 H33A 110.6
C34 C33 H33A 110.6
C32 C33 H33B 110.6
C34 C33 H33B 110.6
H33A C33 H33B 108.7
C33 C34 C30 104.3(3)
C33 C34 H34A 110.9
C30 C34 H34A 110.9
C33 C34 H34B 110.9
C30 C34 H34B 110.9
H34A C34 H34B 108.9
N3 C35 C36 129.2(3)
N3 C35 C40 115.7(3)
C36 C35 C40 115.0(3)
C37 C36 C35 120.5(4)
C37 C36 H36 119.8
C35 C36 H36 119.8
C36 C37 C38 121.9(4)
C36 C37 H37 119.1
C38 C37 H37 119.1
C39 C38 C37 118.8(4)
C39 C38 H38 120.6
C37 C38 H38 120.6
C40 C39 C38 118.4(4)
C40 C39 H39 120.8
C38 C39 H39 120.8
C39 C40 C35 125.1(4)
C39 C40 O3 122.2(4)
C35 C40 O3 112.3(3)
C42 C41 C46 124.2(4)
C42 C41 O3 123.4(4)
C46 C41 O3 112.4(3)
C43 C42 C41 119.0(4)
C43 C42 H42 120.5
C41 C42 H42 120.5
C42 C43 C44 118.9(4)
C42 C43 H43 120.5
C44 C43 H43 120.5
C43 C44 C45 122.6(4)
C43 C44 H44 118.7
C45 C44 H44 118.7
C44 C45 C46 119.9(4)
C44 C45 H45 120.1
C46 C45 H45 120.1
N4 C46 C45 128.0(4)
N4 C46 C41 116.6(3)
C45 C46 C41 115.4(4)
N4 C47 C51 117.0(3)
N4 C47 C48 116.3(3)
C51 C47 C48 105.4(3)
N4 C47 H47 105.7
C51 C47 H47 105.7
C48 C47 H47 105.7
C49 C48 C47 103.3(4)
C49 C48 H48A 111.1
C47 C48 H48A 111.1
C49 C48 H48B 111.1
C47 C48 H48B 111.1
H48A C48 H48B 109.1
C50 C49 C48 109.9(5)
C50 C49 H49A 109.7
C48 C49 H49A 109.7
C50 C49 H49B 109.7
C48 C49 H49B 109.7
H49A C49 H49B 108.2
C49 C50 C51 111.0(4)
C49 C50 H50A 109.4
C51 C50 H50A 109.4
C49 C50 H50B 109.4
C51 C50 H50B 109.4
H50A C50 H50B 108.0
C50 C51 C47 104.6(4)
C50 C51 H51A 110.8
C47 C51 H51A 110.8
C50 C51 H51B 110.8
C47 C51 H51B 110.8
H51A C51 H51B 108.9
O4 C52 C53 115.1(3)
O4 C52 H52A 108.5
C53 C52 H52A 108.5
O4 C52 H52B 108.5
C53 C52 H52B 108.5
H52A C52 H52B 107.5
C54 C53 C58 118.4(4)
C54 C53 C52 117.8(4)
C58 C53 C52 123.7(3)
C55 C54 C53 121.4(4)
C55 C54 H54 119.3
C53 C54 H54 119.3
C54 C55 C56 120.4(4)
C54 C55 H55 119.8
C56 C55 H55 119.8
C55 C56 C57 119.3(4)
C55 C56 H56 120.4
C57 C56 H56 120.4
C58 C57 C56 119.5(4)
C58 C57 H57 120.2
C56 C57 H57 120.2
C57 C58 C53 121.0(4)
C57 C58 H58 119.5
C53 C58 H58 119.5
C6 N1 C1 117.0(3)
C6 N1 Al1 112.4(2)
C1 N1 Al1 130.4(2)
C17 N2 C18 119.1(3)
C17 N2 Al1 115.3(2)
C18 N2 Al1 125.6(2)
C35 N3 C30 119.6(3)
C35 N3 Al2 113.7(2)
C30 N3 Al2 126.5(2)
C46 N4 C47 119.7(3)
C46 N4 Al2 115.4(2)
C47 N4 Al2 125.0(2)
C12 O1 C11 119.9(3)
C12 O1 Al1 110.8(2)
C11 O1 Al1 108.71(19)
C23 O2 Al1 130.23(19)
C23 O2 Al2 127.04(19)
Al1 O2 Al2 101.73(11)
C41 O3 C40 119.5(3)
C41 O3 Al2 110.3(2)
C40 O3 Al2 109.0(2)
C52 O4 Al2 126.6(2)
C52 O4 Al1 131.5(2)
Al2 O4 Al1 101.57(11)
N2 Al1 O2 120.72(13)
N2 Al1 N1 120.42(14)
O2 Al1 N1 115.19(12)
N2 Al1 O4 104.30(12)
O2 Al1 O4 77.22(10)
N1 Al1 O4 106.39(12)
N2 Al1 O1 82.70(12)
O2 Al1 O1 86.44(10)
N1 Al1 O1 81.77(11)
O4 Al1 O1 163.59(11)
N2 Al1 Al2 125.90(10)
O2 Al1 Al2 39.36(7)
N1 Al1 Al2 109.78(10)
O4 Al1 Al2 38.98(7)
O1 Al1 Al2 125.14(8)
N4 Al2 N3 121.01(14)
N4 Al2 O4 119.75(13)
N3 Al2 O4 116.89(13)
N4 Al2 O2 103.98(12)
N3 Al2 O2 102.99(12)
O4 Al2 O2 77.24(10)
N4 Al2 O3 83.41(12)
N3 Al2 O3 82.16(12)
O4 Al2 O3 89.24(10)
O2 Al2 O3 166.45(11)
N4 Al2 Al1 125.08(10)
N3 Al2 Al1 108.58(10)
O4 Al2 Al1 39.45(7)
O2 Al2 Al1 38.91(7)
O3 Al2 Al1 127.63(8)

loop_
_geom_bond_atom_site_label_1
_geom_bond_atom_site_label_2
_geom_bond_distance
C1 N1 1.462(4)
C1 C5 1.518(5)
C1 C2 1.539(5)
C1 H1 1.0000
C2 C3 1.502(6)
C2 H2A 0.9900
C2 H2B 0.9900
C3 C4 1.495(7)
C3 H3A 0.9900
C3 H3B 0.9900
C4 C5 1.519(6)
C4 H4A 0.9900
C4 H4B 0.9900
C5 H5A 0.9900
C5 H5B 0.9900
C6 N1 1.379(4)
C6 C7 1.401(5)
C6 C11 1.403(5)
C7 C8 1.390(5)
C7 H7 0.9500
C8 C9 1.379(6)
C8 H8 0.9500
C9 C10 1.388(6)
C9 H9 0.9500
C10 C11 1.340(5)
C10 H10 0.9500
C11 O1 1.420(4)
C12 C13 1.350(5)
C12 C17 1.405(5)
C12 O1 1.411(4)
C13 C14 1.391(6)
C13 H13 0.9500
C14 C15 1.364(6)
C14 H14 0.9500
C15 C16 1.373(6)
C15 H15 0.9500
C16 C17 1.401(5)
C16 H16 0.9500
C17 N2 1.388(5)
C18 N2 1.466(4)
C18 C19 1.532(6)
C18 C22 1.540(6)
C18 H18 1.0000
C19 C20 1.529(7)
C19 H19A 0.9900
C19 H19B 0.9900
C20 C21 1.443(9)
C20 H20A 0.9900
C20 H20B 0.9900
C21 C22 1.511(7)
C21 H21A 0.9900
C21 H21B 0.9900
C22 H22A 0.9900
C22 H22B 0.9900
C23 O2 1.434(4)
C23 C24 1.500(5)
C23 H23A 0.9900
C23 H23B 0.9900
C24 C29 1.376(6)
C24 C25 1.384(5)
C25 C26 1.389(7)
C25 H25 0.9500
C26 C27 1.357(8)
C26 H26 0.9500
C27 C28 1.364(8)
C27 H27 0.9500
C28 C29 1.388(6)
C28 H28 0.9500
C29 H29 0.9500
C30 N3 1.461(4)
C30 C34 1.532(5)
C30 C31 1.545(5)
C30 H30 1.0000
C31 C32 1.529(6)
C31 H31A 0.9900
C31 H31B 0.9900
C32 C33 1.470(6)
C32 H32A 0.9900
C32 H32B 0.9900
C33 C34 1.507(6)
C33 H33A 0.9900
C33 H33B 0.9900
C34 H34A 0.9900
C34 H34B 0.9900
C35 N3 1.391(4)
C35 C36 1.399(5)
C35 C40 1.404(5)
C36 C37 1.381(6)
C36 H36 0.9500
C37 C38 1.390(6)
C37 H37 0.9500
C38 C39 1.380(6)
C38 H38 0.9500
C39 C40 1.358(5)
C39 H39 0.9500
C40 O3 1.423(4)
C41 C42 1.371(5)
C41 C46 1.403(5)
C41 O3 1.416(4)
C42 C43 1.367(6)
C42 H42 0.9500
C43 C44 1.372(7)
C43 H43 0.9500
C44 C45 1.383(6)
C44 H44 0.9500
C45 C46 1.402(5)
C45 H45 0.9500
C46 N4 1.389(5)
C47 N4 1.462(5)
C47 C51 1.549(5)
C47 C48 1.556(6)
C47 H47 1.0000
C48 C49 1.511(7)
C48 H48A 0.9900
C48 H48B 0.9900
C49 C50 1.407(8)
C49 H49A 0.9900
C49 H49B 0.9900
C50 C51 1.499(7)
C50 H50A 0.9900
C50 H50B 0.9900
C51 H51A 0.9900
C51 H51B 0.9900
C52 O4 1.443(4)
C52 C53 1.505(5)
C52 H52A 0.9900
C52 H52B 0.9900
C53 C54 1.376(5)
C53 C58 1.380(5)
C54 C55 1.357(6)
C54 H54 0.9500
C55 C56 1.382(7)
C55 H55 0.9500
C56 C57 1.384(6)
C56 H56 0.9500
C57 C58 1.379(5)
C57 H57 0.9500
C58 H58 0.9500
N1 Al1 1.870(3)
N2 Al1 1.846(3)
N3 Al2 1.858(3)
N4 Al2 1.836(3)
O1 Al1 2.027(2)
O2 Al1 1.858(2)
O2 Al2 1.876(2)
O3 Al2 2.016(2)
O4 Al2 1.860(2)
O4 Al1 1.878(2)
Al1 Al2 2.8961(15)

loop_
_geom_torsion_atom_site_label_1
_geom_torsion_atom_site_label_2
_geom_torsion_atom_site_label_3
_geom_torsion_atom_site_label_4
_geom_torsion
N1 C1 C2 C3 154.8(4)
C5 C1 C2 C3 25.5(4)
C1 C2 C3 C4 -6.4(5)
C2 C3 C4 C5 -15.1(6)
N1 C1 C5 C4 -161.8(4)
C2 C1 C5 C4 -34.5(4)
C3 C4 C5 C1 30.7(5)
N1 C6 C7 C8 176.0(3)
C11 C6 C7 C8 -2.4(5)
C6 C7 C8 C9 -0.8(6)
C7 C8 C9 C10 1.9(6)
C8 C9 C10 C11 0.4(6)
C9 C10 C11 C6 -4.0(6)
C9 C10 C11 O1 -178.0(3)
N1 C6 C11 C10 -173.7(3)
C7 C6 C11 C10 4.9(5)
N1 C6 C11 O1 0.8(4)
C7 C6 C11 O1 179.4(3)
C17 C12 C13 C14 -0.3(7)
O1 C12 C13 C14 177.8(4)
C12 C13 C14 C15 -1.0(8)
C13 C14 C15 C16 1.2(8)
C14 C15 C16 C17 -0.1(8)
C15 C16 C17 N2 180.0(4)
C15 C16 C17 C12 -1.0(6)
C13 C12 C17 N2 -179.7(4)
O1 C12 C17 N2 2.0(5)
C13 C12 C17 C16 1.2(6)
O1 C12 C17 C16 -177.1(3)
N2 C18 C19 C20 -161.9(4)
C22 C18 C19 C20 -29.3(5)
C18 C19 C20 C21 37.2(7)
C19 C20 C21 C22 -31.0(8)
C20 C21 C22 C18 12.1(7)
N2 C18 C22 C21 143.0(4)
C19 C18 C22 C21 11.5(5)
O2 C23 C24 C29 -17.6(5)
O2 C23 C24 C25 162.3(3)
C29 C24 C25 C26 0.0(7)
C23 C24 C25 C26 -179.9(5)
C24 C25 C26 C27 -1.7(9)
C25 C26 C27 C28 2.0(11)
C26 C27 C28 C29 -0.6(9)
C25 C24 C29 C28 1.5(6)
C23 C24 C29 C28 -178.6(4)
C27 C28 C29 C24 -1.2(7)
N3 C30 C31 C32 134.7(4)
C34 C30 C31 C32 4.3(4)
C30 C31 C32 C33 17.5(5)
C31 C32 C33 C34 -33.0(5)
C32 C33 C34 C30 35.4(5)
N3 C30 C34 C33 -155.0(3)
C31 C30 C34 C33 -23.8(4)
N3 C35 C36 C37 174.0(4)
C40 C35 C36 C37 -2.6(6)
C35 C36 C37 C38 0.0(7)
C36 C37 C38 C39 0.2(7)
C37 C38 C39 C40 2.5(7)
C38 C39 C40 C35 -5.7(6)
C38 C39 C40 O3 -178.5(4)
N3 C35 C40 C39 -171.4(4)
C36 C35 C40 C39 5.7(6)
N3 C35 C40 O3 2.1(4)
C36 C35 C40 O3 179.1(3)
C46 C41 C42 C43 -0.7(7)
O3 C41 C42 C43 176.4(4)
C41 C42 C43 C44 -1.5(8)
C42 C43 C44 C45 2.4(8)
C43 C44 C45 C46 -1.2(7)
C44 C45 C46 N4 179.2(4)
C44 C45 C46 C41 -0.9(6)
C42 C41 C46 N4 -178.3(4)
O3 C41 C46 N4 4.4(5)
C42 C41 C46 C45 1.9(6)
O3 C41 C46 C45 -175.5(3)
N4 C47 C48 C49 -155.3(4)
C51 C47 C48 C49 -23.8(5)
C47 C48 C49 C50 21.3(8)
C48 C49 C50 C51 -10.2(9)
C49 C50 C51 C47 -5.6(8)
N4 C47 C51 C50 149.4(4)
C48 C47 C51 C50 18.4(5)
O4 C52 C53 C54 156.0(3)
O4 C52 C53 C58 -25.8(5)
C58 C53 C54 C55 -0.8(7)
C52 C53 C54 C55 177.5(4)
C53 C54 C55 C56 1.3(8)
C54 C55 C56 C57 -1.1(8)
C55 C56 C57 C58 0.5(7)
C56 C57 C58 C53 0.0(6)
C54 C53 C58 C57 0.1(6)
C52 C53 C58 C57 -178.0(4)
C7 C6 N1 C1 18.5(5)
C11 C6 N1 C1 -163.2(3)
C7 C6 N1 Al1 -157.3(3)
C11 C6 N1 Al1 21.0(4)
C5 C1 N1 C6 -100.7(4)
C2 C1 N1 C6 136.6(3)
C5 C1 N1 Al1 74.2(4)
C2 C1 N1 Al1 -48.5(4)
C16 C17 N2 C18 6.7(6)
C12 C17 N2 C18 -172.3(3)
C16 C17 N2 Al1 -171.1(4)
C12 C17 N2 Al1 9.9(4)
C19 C18 N2 C17 61.8(4)
C22 C18 N2 C17 -64.7(5)
C19 C18 N2 Al1 -120.7(3)
C22 C18 N2 Al1 112.8(4)
C36 C35 N3 C30 17.2(6)
C40 C35 N3 C30 -166.2(3)
C36 C35 N3 Al2 -158.2(3)
C40 C35 N3 Al2 18.3(4)
C34 C30 N3 C35 56.6(4)
C31 C30 N3 C35 -68.9(4)
C34 C30 N3 Al2 -128.6(3)
C31 C30 N3 Al2 105.9(4)
C45 C46 N4 C47 5.9(6)
C41 C46 N4 C47 -173.9(3)
C45 C46 N4 Al2 -173.2(3)
C41 C46 N4 Al2 7.0(4)
C51 C47 N4 C46 -65.2(5)
C48 C47 N4 C46 60.6(4)
C51 C47 N4 Al2 113.8(3)
C48 C47 N4 Al2 -120.4(3)
C13 C12 O1 C11 42.1(5)
C17 C12 O1 C11 -139.6(3)
C13 C12 O1 Al1 170.0(3)
C17 C12 O1 Al1 -11.7(3)
C10 C11 O1 C12 -76.5(4)
C6 C11 O1 C12 108.8(3)
C10 C11 O1 Al1 154.6(3)
C6 C11 O1 Al1 -20.1(3)
C24 C23 O2 Al1 -62.8(4)
C24 C23 O2 Al2 130.8(3)
C42 C41 O3 C40 42.9(5)
C46 C41 O3 C40 -139.7(3)
C42 C41 O3 Al2 170.3(3)
C46 C41 O3 Al2 -12.3(4)
C39 C40 O3 C41 -77.6(5)
C35 C40 O3 C41 108.7(3)
C39 C40 O3 Al2 154.4(3)
C35 C40 O3 Al2 -19.3(3)
C53 C52 O4 Al2 -59.1(4)
C53 C52 O4 Al1 129.5(3)
C17 N2 Al1 O2 -94.2(3)
C18 N2 Al1 O2 88.2(3)
C17 N2 Al1 N1 63.1(3)
C18 N2 Al1 N1 -114.4(3)
C17 N2 Al1 O4 -177.7(2)
C18 N2 Al1 O4 4.7(3)
C17 N2 Al1 O1 -12.8(3)
C18 N2 Al1 O1 169.6(3)
C17 N2 Al1 Al2 -141.4(2)
C18 N2 Al1 Al2 41.1(3)
C23 O2 Al1 N2 80.5(3)
Al2 O2 Al1 N2 -110.56(14)
C23 O2 Al1 N1 -78.0(3)
Al2 O2 Al1 N1 90.93(14)
C23 O2 Al1 O4 179.7(3)
Al2 O2 Al1 O4 -11.37(11)
C23 O2 Al1 O1 1.1(3)
Al2 O2 Al1 O1 170.11(11)
C23 O2 Al1 Al2 -169.0(3)
C6 N1 Al1 N2 -101.5(2)
C1 N1 Al1 N2 83.4(3)
C6 N1 Al1 O2 57.1(3)
C1 N1 Al1 O2 -118.0(3)
C6 N1 Al1 O4 140.4(2)
C1 N1 Al1 O4 -34.7(3)
C6 N1 Al1 O1 -25.0(2)
C1 N1 Al1 O1 159.9(3)
C6 N1 Al1 Al2 99.5(2)
C1 N1 Al1 Al2 -75.7(3)
C52 O4 Al1 N2 -56.8(3)
Al2 O4 Al1 N2 130.33(13)
C52 O4 Al1 O2 -175.6(3)
Al2 O4 Al1 O2 11.46(11)
C52 O4 Al1 N1 71.5(3)
Al2 O4 Al1 N1 -101.39(13)
C52 O4 Al1 O1 -170.4(4)
Al2 O4 Al1 O1 16.7(4)
C52 O4 Al1 Al2 172.9(3)
C12 O1 Al1 N2 13.6(2)
C11 O1 Al1 N2 147.4(2)
C12 O1 Al1 O2 135.2(2)
C11 O1 Al1 O2 -91.0(2)
C12 O1 Al1 N1 -108.7(2)
C11 O1 Al1 N1 25.1(2)
C12 O1 Al1 O4 130.2(4)
C11 O1 Al1 O4 -96.1(4)
C12 O1 Al1 Al2 142.91(18)
C11 O1 Al1 Al2 -83.3(2)
C46 N4 Al2 N3 65.8(3)
C47 N4 Al2 N3 -113.3(3)
C46 N4 Al2 O4 -96.3(3)
C47 N4 Al2 O4 84.7(3)
C46 N4 Al2 O2 -179.4(2)
C47 N4 Al2 O2 1.6(3)
C46 N4 Al2 O3 -10.9(2)
C47 N4 Al2 O3 170.0(3)
C46 N4 Al2 Al1 -143.0(2)
C47 N4 Al2 Al1 38.0(3)
C35 N3 Al2 N4 -100.3(3)
C30 N3 Al2 N4 84.7(3)
C35 N3 Al2 O4 62.3(3)
C30 N3 Al2 O4 -112.8(3)
C35 N3 Al2 O2 144.4(2)
C30 N3 Al2 O2 -30.7(3)
C35 N3 Al2 O3 -22.8(2)
C30 N3 Al2 O3 162.1(3)
C35 N3 Al2 Al1 104.3(2)
C30 N3 Al2 Al1 -70.8(3)
C52 O4 Al2 N4 76.3(3)
Al1 O4 Al2 N4 -110.32(14)
C52 O4 Al2 N3 -86.5(3)
Al1 O4 Al2 N3 86.91(15)
C52 O4 Al2 O2 175.3(3)
Al1 O4 Al2 O2 -11.35(11)
C52 O4 Al2 O3 -5.7(3)
Al1 O4 Al2 O3 167.72(12)
C52 O4 Al2 Al1 -173.4(3)
C23 O2 Al2 N4 -61.2(3)
Al1 O2 Al2 N4 129.39(13)
C23 O2 Al2 N3 65.9(3)
Al1 O2 Al2 N3 -103.58(14)
C23 O2 Al2 O4 -179.1(3)
Al1 O2 Al2 O4 11.48(11)
C23 O2 Al2 O3 177.0(4)
Al1 O2 Al2 O3 7.5(5)
C23 O2 Al2 Al1 169.5(3)
C41 O3 Al2 N4 13.0(2)
C40 O3 Al2 N4 145.9(2)
C41 O3 Al2 N3 -109.7(2)
C40 O3 Al2 N3 23.3(2)
C41 O3 Al2 O4 133.0(2)
C40 O3 Al2 O4 -94.0(2)
C41 O3 Al2 O2 136.9(5)
C40 O3 Al2 O2 -90.2(5)
C41 O3 Al2 Al1 142.85(19)
C40 O3 Al2 Al1 -84.2(2)
N2 Al1 Al2 N4 30.00(18)
O2 Al1 Al2 N4 -66.42(17)
N1 Al1 Al2 N4 -172.37(15)
O4 Al1 Al2 N4 95.79(17)
O1 Al1 Al2 N4 -78.52(16)
N2 Al1 Al2 N3 -175.81(15)
O2 Al1 Al2 N3 87.78(15)
N1 Al1 Al2 N3 -18.17(15)
O4 Al1 Al2 N3 -110.02(16)
O1 Al1 Al2 N3 75.67(14)
N2 Al1 Al2 O4 -65.79(17)
O2 Al1 Al2 O4 -162.21(17)
N1 Al1 Al2 O4 91.84(15)
O1 Al1 Al2 O4 -174.31(15)
N2 Al1 Al2 O2 96.42(17)
N1 Al1 Al2 O2 -105.95(15)
O4 Al1 Al2 O2 162.21(17)
O1 Al1 Al2 O2 -12.11(14)
N2 Al1 Al2 O3 -81.36(16)
O2 Al1 Al2 O3 -177.78(16)
N1 Al1 Al2 O3 76.27(14)
O4 Al1 Al2 O3 -15.57(15)
O1 Al1 Al2 O3 170.12(13)

loop_
_platon_squeeze_void_nr
_platon_squeeze_void_average_x
_platon_squeeze_void_average_y
_platon_squeeze_void_average_z
_platon_squeeze_void_volume
_platon_squeeze_void_count_electrons
1 -0.019 0.500 0.000 639.9 48.2
2 0.029 0.000 0.500 640.1 48.2
